data_2006493
loop_
_publ_author_name
'Okabe, Nobuo '
' Akita, Mayumi'

_publ_section_title
;
 5-Hydroxyimino-8-quinolone
;
_journal_issue 9
_journal_name_full 'Acta Crystallographica Section C'
_journal_page_first 1324
_journal_page_last 1325
_journal_paper_doi 10.1107/S0108270197006227
_journal_volume 53
_journal_year 1997
_chemical_formula_iupac 'C9 H6 N2 O2'
_chemical_formula_moiety ' C9 H5 N(NO)(OH)'
_chemical_formula_sum 'C9 H6 N2 O2'
_chemical_formula_weight 174.16
_space_group_IT_number 14
_space_group_name_Hall '-P 2yn'
_space_group_name_H-M_alt 'P 1 21/n 1'
_symmetry_cell_setting monoclinic
_symmetry_space_group_name_H-M 'P 1 21/n 1'
_atom_type_scat_source 'International Tables for X-ray Crystallography Vol.IV'
_cell_angle_alpha 90
_cell_angle_beta 94.580(10)
_cell_angle_gamma 90
_cell_formula_units_Z 4
_cell_length_a 7.946(2)
_cell_length_b 7.190(3)
_cell_length_c 13.593(2)
_cell_measurement_reflns_used 25
_cell_measurement_temperature 296
_cell_measurement_theta_max 16.5
_cell_measurement_theta_min 15.15
_cell_volume 774.1(4)
_computing_cell_refinement 'MSC/AFC Diffractometer Control Software'
_computing_data_collection
; MSC/AFC Diffractometer Control Software (Molecular Structure Corporation,
1988)
;
_computing_data_reduction 'TEXSAN (Molecular Structure Corporation, 1985)'
_computing_molecular_graphics 'ORTEPII (Johnson, 1976)'
_computing_structure_refinement TEXSAN
_computing_structure_solution 'SHELX86 (Sheldrick, 1985), DIRDIF (Beurskens, 1984)'
_diffrn_measurement_device 'Rigaku AFC5R'
_diffrn_measurement_method \w-2\q
_diffrn_radiation_type MoK\a
_diffrn_radiation_wavelength 0.71069
_diffrn_reflns_av_R_equivalents 0.029
_diffrn_reflns_limit_h_max 10
_diffrn_reflns_limit_h_min 0
_diffrn_reflns_limit_k_max 8
_diffrn_reflns_limit_k_min 0
_diffrn_reflns_limit_l_max 16
_diffrn_reflns_limit_l_min -17
_diffrn_reflns_number 2054
_diffrn_reflns_theta_max 27.5
_diffrn_standards_decay_% 0.00
_diffrn_standards_interval_count 150
_diffrn_standards_number 3
_exptl_absorpt_coefficient_mu 0.102
_exptl_absorpt_correction_type none
_exptl_crystal_colour 'light yellow'
_exptl_crystal_density_diffrn 1.494
_exptl_crystal_density_meas ?
_exptl_crystal_description plate
_exptl_crystal_size_max 0.5
_exptl_crystal_size_mid 0.3
_exptl_crystal_size_min 0.1
_refine_diff_density_max 0.26
_refine_diff_density_min -0.25
_refine_ls_extinction_method 'not measured'
_refine_ls_goodness_of_fit_obs 1.46
_refine_ls_hydrogen_treatment 'refined isotropically'
_refine_ls_number_parameters 142
_refine_ls_number_reflns 983
_refine_ls_R_factor_obs .063
_refine_ls_shift/esd_max 0.003
_refine_ls_structure_factor_coef F
_refine_ls_weighting_details 'w = 4F~o~^2^/\s^2^(F~o~^2^)'
_refine_ls_weighting_scheme calc
_refine_ls_wR_factor_obs .058
_reflns_number_observed 983
_reflns_number_total 1922
_reflns_observed_criterion I>\s(I)
_cod_data_source_file fr1032.cif
_cod_data_source_block 1
_cod_depositor_comments
;
The following automatic conversions were performed:

'_exptl_absorpt_correction_type' value 'None' changed to 'none'
according to /home/saulius/struct/CIF-dictionaries/cif_core.dic
dictionary named 'cif_core.dic' version 2.4.1 from 2010-06-29.

Automatic conversion script
Id: cif_fix_values 1715 2011-07-08 13:25:40Z adriana 

The following automatic conversions were performed:

'_exptl_crystal_density_meas' value 'not determined' was changed to
'?' - the value is perceived as not measured.

Automatic conversion script
Id: cif_fix_values 3008 2015-01-20 13:52:24Z robertas 
;
_cod_original_cell_volume 774.2(4)
_cod_original_sg_symbol_H-M 'P 21/n'
_cod_database_code 2006493

loop_
_space_group_symop_id
_space_group_symop_operation_xyz
1 x,y,z
2 -x+1/2,y+1/2,-z+1/2
3 -x,-y,-z
4 x+1/2,-y+1/2,z+1/2

loop_
_atom_site_aniso_label
_atom_site_aniso_U_11
_atom_site_aniso_U_22
_atom_site_aniso_U_33
_atom_site_aniso_U_12
_atom_site_aniso_U_13
_atom_site_aniso_U_23
O5 .053(2) .096(2) .0470(10) .017(2) .0200(10) .011(2)
O8 .061(2) .098(2) .0330(10) .001(2) .0060(10) .012(2)
N1 .035(2) .068(2) .0380(10) -.004(2) .0100(10) -.004(2)
N5 .044(2) .059(2) .044(2) .000(2) .0140(10) -.002(2)
C2 .034(2) .079(3) .052(2) .002(2) .010(2) -.010(2)
C3 .037(2) .071(3) .048(2) .005(2) -.002(2) -.005(2)
C4 .049(2) .050(2) .036(2) -.003(2) .002(2) .002(2)
C5 .039(2) .041(2) .031(2) -.004(2) .0070(10) -.001(2)
C6 .041(2) .056(3) .046(2) .006(2) .015(2) .000(2)
C7 .040(2) .057(3) .043(2) .008(2) .002(2) .001(2)
C8 .043(2) .048(2) .034(2) -.007(2) .0060(10) -.003(2)
C9 .034(2) .037(2) .032(2) -.005(2) .0060(10) -.002(2)
C10 .034(2) .044(2) .028(2) -.004(2) .0040(10) -.004(2)

loop_
_atom_site_label
_atom_site_fract_x
_atom_site_fract_y
_atom_site_fract_z
O5 .3540(3) .1844(4) -.1000(2)
O8 .1217(3) .0821(4) .3119(2)
N1 -.1409(3) .2459(4) .2016(2)
N5 .1951(4) .2201(4) -.0730(2)
C2 -.2689(5) .3131(7) .1439(3)
C3 -.2639(5) .3353(6) .0431(3)
C4 -.1187(5) .2940(6) .0006(2)
C5 .1832(4) .1844(5) .0205(2)
C6 .3187(5) .1142(6) .0880(2)
C7 .3004(5) .0847(6) .1831(3)
C8 .1402(4) .1186(5) .2260(2)
C9 .0211(4) .2257(4) .0594(2)
C10 .0022(4) .1990(5) .1596(2)
H2 -.372(4) .357(4) .176(2)
H3 -.355(5) .381(5) .005(3)
H4 -.109(4) .315(4) -.066(2)
H5 .343(6) .227(8) -.171(4)
H6 .421(4) .092(5) .061(2)
H7 .394(4) .032(5) .229(2)

loop_
_geom_angle_atom_site_label_1
_geom_angle_atom_site_label_2
_geom_angle_atom_site_label_3
_geom_angle
_geom_angle_publ_flag
C2 N1 C10 118.2(3) yes
O5 N5 C5 111.4(3) yes
N1 C2 C3 123.2(3) no
C2 C3 C4 119.1(4) no
C3 C4 C9 119.6(3) no
N5 C5 C6 125.2(3) yes
N5 C5 C9 116.5(3) yes
C6 C5 C9 118.3(3) yes
C5 C6 C7 122.5(3) no
C6 C7 C8 121.9(4) no
O8 C8 C7 121.5(3) yes
O8 C8 C10 121.9(3) yes
C7 C8 C10 116.6(3) yes
C4 C9 C5 123.0(3) no
C4 C9 C10 117.6(3) no
C5 C9 C10 119.4(3) no
N1 C10 C8 116.5(3) no
N1 C10 C9 122.4(3) no
C8 C10 C9 121.1(3) no

loop_
_geom_bond_atom_site_label_1
_geom_bond_atom_site_label_2
_geom_bond_site_symmetry_1
_geom_bond_site_symmetry_2
_geom_bond_distance
_geom_bond_publ_flag
O5 N5 . . 1.368(3) yes
O8 C8 . . 1.218(4) yes
N1 C2 . . 1.325(5) no
N1 C10 . . 1.356(4) no
N5 C5 . . 1.308(4) yes
C2 C3 . . 1.384(5) no
C3 C4 . . 1.364(5) no
C4 C9 . . 1.404(3) no
C5 C6 . . 1.449(5) yes
C5 C9 . . 1.462(4) yes
C6 C7 . . 1.328(5) yes
C7 C8 . . 1.463(4) yes
C8 C10 . . 1.481(5) yes
C9 C10 . . 1.395(4) yes
O5 H5 . . 1.02(5) no
C2 H2 . . 1.01(3) no
C3 H3 . . .91(4) no
C4 H4 . . .93(3) no
C6 H6 . . .94(3) no
C7 H7 . . 1.01(4) no

loop_
_geom_torsion_atom_site_label_1
_geom_torsion_atom_site_label_2
_geom_torsion_atom_site_label_3
_geom_torsion_atom_site_label_4
_geom_torsion
_geom_torsion_publ_flag
O5 N5 C5 C6 -0.8(6) no
O5 N5 C5 C9 176.6(3) no
O8 C8 C7 C6 176.0(4) no
O8 C8 C10 N1 5.8(6) no
O8 C8 C10 C9 -174.5(4) no
N1 C2 C3 C4 -3.4(8) no
N1 C10 C8 C7 -174.6(4) no
N1 C10 C9 C4 -3.3(6) no
N1 C10 C9 C5 176.1(4) no
N5 C5 C6 C7 178.3(4) no
N5 C5 C9 C4 2.3 no
N5 C5 C9 C10 -177.0(4) no
C2 N1 C10 C8 -177.8(4) no
C2 N1 C10 C9 2.5(6) no
C2 C3 C4 C9 2.4(7) no
C3 C2 N1 C10 0.9(7) no
C3 C4 C9 C5 -178.6(4) no
C3 C4 C9 C10 0.7(6) no
C4 C9 C5) C6 179.8(4) no
C4 C9 C10 C8 177.1(4) no
C5 C6 C7 C8 0.7(7) no
C5 C9 C10 C8 -3.6(6) no
C6 C5 C9 C10 0.6(6) no
C6 C7 C8 C10 -3.6(6) no
C7 C6 C5 C9 1.0(7) no
C7 C8 C10 C9 5.1(6) no
